data_2202360
loop_
_publ_author_name
'Wu, Yuandong'
'N\"ather, Christian'
'Bensch, Wolfgang'

_publ_section_title
;
 Cs~4~Ge~2~S~8~
;
_journal_issue 10
_journal_name_full 'Acta Crystallographica Section E'
_journal_page_first i137
_journal_page_last i138
_journal_paper_doi 10.1107/S1600536803018695
_journal_volume 59
_journal_year 2003
_chemical_formula_iupac 'Cs4 Ge2 S8'
_chemical_formula_moiety 'Cs4 Ge2 S8'
_chemical_formula_sum 'Cs4 Ge2 S8'
_chemical_formula_weight 933.42
_chemical_name_systematic
;
Tetracaesium digermanium octasulfide
;
_space_group_IT_number 12
_symmetry_cell_setting monoclinic
_symmetry_space_group_name_Hall '-C 2y'
_symmetry_space_group_name_H-M 'C 1 2/m 1'
_atom_sites_solution_hydrogens geom
_atom_sites_solution_primary direct
_atom_sites_solution_secondary difmap
_audit_creation_method SHELXL97
_cell_angle_alpha 90
_cell_angle_beta 122.430(10)
_cell_angle_gamma 90
_cell_formula_units_Z 2
_cell_length_a 14.721(2)
_cell_length_b 7.3640(10)
_cell_length_c 9.8200(10)
_cell_measurement_reflns_used 108
_cell_measurement_temperature 293(2)
_cell_measurement_theta_max 19
_cell_measurement_theta_min 14
_cell_volume 898.5(2)
_computing_cell_refinement DIF4
_computing_data_collection 'DIF4 (Stoe & Cie, 1990)'
_computing_data_reduction 'REDU4 (Stoe & Cie, 1990)'
_computing_molecular_graphics 'XP in SHELXTL (Bruker, 1998)'
_computing_publication_material 'CIFTAB in SHELXTL'
_computing_structure_refinement 'SHELXL97 (Sheldrick, 1997)'
_computing_structure_solution 'SHELXS97 (Sheldrick, 1997)'
_diffrn_ambient_temperature 293(2)
_diffrn_measured_fraction_theta_full 1.000
_diffrn_measured_fraction_theta_max 1.000
_diffrn_measurement_device_type 'Phillips PW1100 four-circle'
_diffrn_measurement_method \w/\q
_diffrn_radiation_monochromator graphite
_diffrn_radiation_source 'fine-focus sealed tube'
_diffrn_radiation_type MoK\a
_diffrn_radiation_wavelength 0.71073
_diffrn_reflns_av_R_equivalents 0.034
_diffrn_reflns_av_sigmaI/netI 0.025
_diffrn_reflns_limit_h_max 18
_diffrn_reflns_limit_h_min -20
_diffrn_reflns_limit_k_max 10
_diffrn_reflns_limit_k_min -10
_diffrn_reflns_limit_l_max 13
_diffrn_reflns_limit_l_min -13
_diffrn_reflns_number 4059
_diffrn_reflns_theta_full 30.03
_diffrn_reflns_theta_max 30.03
_diffrn_reflns_theta_min 2.46
_diffrn_standards_decay_% none
_diffrn_standards_interval_time 120
_diffrn_standards_number 4
_exptl_absorpt_coefficient_mu 12.228
_exptl_absorpt_correction_T_max 0.480
_exptl_absorpt_correction_T_min 0.322
_exptl_absorpt_correction_type numerical
_exptl_absorpt_process_details '(X-SHAPE; Stoe & Cie, 1998)'
_exptl_crystal_colour orange
_exptl_crystal_density_diffrn 3.450
_exptl_crystal_density_meas ?
_exptl_crystal_density_method 'not measured'
_exptl_crystal_description polyhedron
_exptl_crystal_F_000 824
_exptl_crystal_size_max 0.12
_exptl_crystal_size_mid 0.08
_exptl_crystal_size_min 0.06
_refine_diff_density_max 0.92
_refine_diff_density_min -0.87
_refine_ls_extinction_coef 0.00151(12)
_refine_ls_extinction_expression Fc^*^=kFc[1+0.001xFc^2^\l^3^/sin(2\q)]^-1/4^
_refine_ls_extinction_method 'SHELXL97 (Sheldrick, 1997)'
_refine_ls_goodness_of_fit_ref 1.075
_refine_ls_hydrogen_treatment none
_refine_ls_matrix_type full
_refine_ls_number_parameters 41
_refine_ls_number_reflns 1417
_refine_ls_number_restraints 0
_refine_ls_restrained_S_all 1.075
_refine_ls_R_factor_all 0.028
_refine_ls_R_factor_gt 0.021
_refine_ls_shift/su_max <0.001
_refine_ls_shift/su_mean 0.000
_refine_ls_structure_factor_coef Fsqd
_refine_ls_weighting_details 'calc w = 1/[\s^2^(Fo^2^)+(0.0206P)^2^+2.6105P] where P=(Fo^2^+2Fc^2^)/3'
_refine_ls_weighting_scheme calc
_refine_ls_wR_factor_gt 0.050
_refine_ls_wR_factor_ref 0.051
_reflns_number_gt 1244
_reflns_number_total 1417
_reflns_threshold_expression I>2\s(I)
_cod_data_source_file bt6330.cif
_cod_data_source_block I
_cod_depositor_comments
;
The following automatic conversions were performed:

'_exptl_crystal_density_meas' value 'not measured' was changed to '?'
- the value is perceived as not measured.

Automatic conversion script
Id: cif_fix_values 3008 2015-01-20 13:52:24Z robertas 
;
_cod_original_sg_symbol_H-M 'C 2/m'
_cod_database_code 2202360
_cod_database_fobs_code 2202360

loop_
_symmetry_equiv_pos_as_xyz
'x, y, z'
'-x, y, -z'
'x+1/2, y+1/2, z'
'-x+1/2, y+1/2, -z'
'-x, -y, -z'
'x, -y, z'
'-x+1/2, -y+1/2, -z'
'x+1/2, -y+1/2, z'

loop_
_atom_site_label
_atom_site_fract_x
_atom_site_fract_y
_atom_site_fract_z
_atom_site_U_iso_or_equiv
_atom_site_adp_type
_atom_site_calc_flag
_atom_site_refinement_flags
_atom_site_occupancy
_atom_site_disorder_assembly
_atom_site_disorder_group
_atom_site_type_symbol
Cs1 0.16369(2) 0.0000 0.28823(4) 0.03154(9) Uani d S 1 . . Cs
Cs2 0.41590(2) 0.0000 0.15007(3) 0.03007(9) Uani d S 1 . . Cs
Ge1 0.15583(4) 0.0000 0.70131(5) 0.02168(10) Uani d S 1 . . Ge
S1 0.31312(10) 0.0000 0.73583(14) 0.0323(2) Uani d S 1 . . S
S2 0.12490(9) 0.0000 0.89111(13) 0.0283(2) Uani d S 1 . . S
S3 0.07944(6) 0.24278(10) 0.53104(9) 0.02617(15) Uani d . 1 . . S

loop_
_atom_site_aniso_label
_atom_site_aniso_U_11
_atom_site_aniso_U_22
_atom_site_aniso_U_33
_atom_site_aniso_U_12
_atom_site_aniso_U_13
_atom_site_aniso_U_23
Cs1 0.03182(15) 0.03397(15) 0.03260(15) 0.000 0.01977(13) 0.000
Cs2 0.02964(15) 0.03338(14) 0.02519(14) 0.000 0.01336(11) 0.000
Ge1 0.0223(2) 0.02382(19) 0.0194(2) 0.000 0.01150(17) 0.000
S1 0.0250(5) 0.0424(6) 0.0321(6) 0.000 0.0170(5) 0.000
S2 0.0293(5) 0.0352(5) 0.0237(5) 0.000 0.0165(4) 0.000
S3 0.0263(4) 0.0251(3) 0.0265(3) -0.0016(3) 0.0138(3) 0.0019(3)

loop_
_atom_type_symbol
_atom_type_description
_atom_type_scat_dispersion_real
_atom_type_scat_dispersion_imag
_atom_type_scat_source
S S 0.1246 0.1234 'International Tables Vol C Tables 4.2.6.8 and 6.1.1.4'
Ge Ge 0.1547 1.8001 'International Tables Vol C Tables 4.2.6.8 and 6.1.1.4'
Cs Cs -0.3680 2.1192 'International Tables Vol C Tables 4.2.6.8 and 6.1.1.4'

loop_
_geom_angle_atom_site_label_1
_geom_angle_atom_site_label_2
_geom_angle_atom_site_label_3
_geom_angle_site_symmetry_1
_geom_angle_site_symmetry_3
_geom_angle
_geom_angle_publ_flag
S2 Cs1 S2 5_556 1_554 90.56(3) n
S2 Cs1 S3 5_556 . 66.48(2) n
S2 Cs1 S3 1_554 . 141.450(18) n
S2 Cs1 S3 5_556 6 66.48(2) n
S2 Cs1 S3 1_554 6 141.450(18) n
S3 Cs1 S3 . 6 58.02(2) n
S2 Cs1 S1 5_556 . 111.80(3) n
S2 Cs1 S1 1_554 . 157.64(3) n
S3 Cs1 S1 . . 54.95(2) n
S3 Cs1 S1 6 . 54.95(2) n
S2 Cs1 S1 5_556 7_556 95.326(18) n
S2 Cs1 S1 1_554 7_556 84.174(18) n
S3 Cs1 S1 . 7_556 68.59(2) n
S3 Cs1 S1 6 7_556 126.56(2) n
S1 Cs1 S1 . 7_556 93.379(19) n
S2 Cs1 S1 5_556 7_546 95.326(18) n
S2 Cs1 S1 1_554 7_546 84.174(18) n
S3 Cs1 S1 . 7_546 126.56(2) n
S3 Cs1 S1 6 7_546 68.59(2) n
S1 Cs1 S1 . 7_546 93.379(19) n
S1 Cs1 S1 7_556 7_546 164.27(4) n
S2 Cs1 S3 5_556 7_556 149.192(13) n
S2 Cs1 S3 1_554 7_556 92.67(2) n
S3 Cs1 S3 . 7_556 93.036(19) n
S3 Cs1 S3 6 7_556 123.149(15) n
S1 Cs1 S3 . 7_556 68.28(2) n
S1 Cs1 S3 7_556 7_556 54.65(2) n
S1 Cs1 S3 7_546 7_556 115.48(2) n
S2 Cs1 S3 5_556 4_546 149.192(13) n
S2 Cs1 S3 1_554 4_546 92.67(2) n
S3 Cs1 S3 . 4_546 123.149(15) n
S3 Cs1 S3 6 4_546 93.036(19) n
S1 Cs1 S3 . 4_546 68.28(2) n
S1 Cs1 S3 7_556 4_546 115.48(2) n
S1 Cs1 S3 7_546 4_546 54.65(2) n
S3 Cs1 S3 7_556 4_546 61.22(3) n
S2 Cs1 Ge1 5_556 . 80.44(2) n
S2 Cs1 Ge1 1_554 . 171.00(2) n
S3 Cs1 Ge1 . . 33.523(13) n
S3 Cs1 Ge1 6 . 33.523(13) n
S1 Cs1 Ge1 . . 31.359(19) n
S1 Cs1 Ge1 7_556 . 96.582(18) n
S1 Cs1 Ge1 7_546 . 96.582(18) n
S3 Cs1 Ge1 7_556 . 95.069(17) n
S3 Cs1 Ge1 4_546 . 95.069(17) n
S2 Cs1 Cs2 5_556 . 141.31(2) n
S2 Cs1 Cs2 1_554 . 50.75(2) n
S3 Cs1 Cs2 . . 142.933(13) n
S3 Cs1 Cs2 6 . 142.933(13) n
S1 Cs1 Cs2 . . 106.89(2) n
S1 Cs1 Cs2 7_556 . 82.222(18) n
S1 Cs1 Cs2 7_546 . 82.222(18) n
S3 Cs1 Cs2 7_556 . 50.508(14) n
S3 Cs1 Cs2 4_546 . 50.508(14) n
Ge1 Cs1 Cs2 . . 138.250(13) n
S2 Cs1 Cs2 5_556 3_445 49.631(7) n
S2 Cs1 Cs2 1_554 3_445 92.188(15) n
S3 Cs1 Cs2 . 3_445 94.928(16) n
S3 Cs1 Cs2 6 3_445 49.277(14) n
S1 Cs1 Cs2 . 3_445 102.179(15) n
S1 Cs1 Cs2 7_556 3_445 144.82(2) n
S1 Cs1 Cs2 7_546 3_445 46.311(19) n
S3 Cs1 Cs2 7_556 3_445 160.418(13) n
S3 Cs1 Cs2 4_546 3_445 99.610(16) n
Ge1 Cs1 Cs2 . 3_445 82.011(10) n
Cs2 Cs1 Cs2 . 3_445 121.699(8) n
S1 Cs2 S1 1_554 5_656 94.58(3) n
S1 Cs2 S2 1_554 1_554 64.70(3) n
S1 Cs2 S2 5_656 1_554 159.28(3) n
S1 Cs2 S3 1_554 7_556 143.108(16) n
S1 Cs2 S3 5_656 7_556 103.40(2) n
S2 Cs2 S3 1_554 7_556 94.23(2) n
S1 Cs2 S3 1_554 4_546 143.108(16) n
S1 Cs2 S3 5_656 4_546 103.40(2) n
S2 Cs2 S3 1_554 4_546 94.23(2) n
S3 Cs2 S3 7_556 4_546 62.93(2) n
S1 Cs2 S3 1_554 8 144.695(16) n
S1 Cs2 S3 5_656 8 70.52(2) n
S2 Cs2 S3 1_554 8 126.31(2) n
S3 Cs2 S3 7_556 8 32.88(2) n
S3 Cs2 S3 4_546 8 72.19(2) n
S1 Cs2 S3 1_554 3_545 144.695(16) n
S1 Cs2 S3 5_656 3_545 70.52(2) n
S2 Cs2 S3 1_554 3_545 126.31(2) n
S3 Cs2 S3 7_556 3_545 72.19(2) n
S3 Cs2 S3 4_546 3_545 32.88(2) n
S3 Cs2 S3 8 3_545 61.51(3) n
S1 Cs2 S2 1_554 7_546 85.963(18) n
S1 Cs2 S2 5_656 7_546 97.128(18) n
S2 Cs2 S2 1_554 7_546 82.095(18) n
S3 Cs2 S2 7_556 7_546 122.55(2) n
S3 Cs2 S2 4_546 7_546 60.27(2) n
S3 Cs2 S2 8 7_546 126.58(2) n
S3 Cs2 S2 3_545 7_546 65.35(2) n
S1 Cs2 S2 1_554 7_556 85.963(18) n
S1 Cs2 S2 5_656 7_556 97.128(18) n
S2 Cs2 S2 1_554 7_556 82.095(18) n
S3 Cs2 S2 7_556 7_556 60.27(2) n
S3 Cs2 S2 4_546 7_556 122.55(2) n
S3 Cs2 S2 8 7_556 65.35(2) n
S3 Cs2 S2 3_545 7_556 126.58(2) n
S2 Cs2 S2 7_546 7_556 164.12(4) n
S1 Cs2 Ge1 1_554 1_554 32.52(2) n
S1 Cs2 Ge1 5_656 1_554 127.10(2) n
S2 Cs2 Ge1 1_554 1_554 32.183(19) n
S3 Cs2 Ge1 7_556 1_554 120.997(16) n
S3 Cs2 Ge1 4_546 1_554 120.997(16) n
S3 Cs2 Ge1 8 1_554 146.395(13) n
S3 Cs2 Ge1 3_545 1_554 146.395(13) n
S2 Cs2 Ge1 7_546 1_554 82.920(18) n
S2 Cs2 Ge1 7_556 1_554 82.920(18) n
S1 Cs2 Ge1 1_554 7_556 111.300(11) n
S1 Cs2 Ge1 5_656 7_556 109.581(12) n
S2 Cs2 Ge1 1_554 7_556 79.919(12) n
S3 Cs2 Ge1 7_556 7_556 32.198(13) n
S3 Cs2 Ge1 4_546 7_556 92.783(16) n
S3 Cs2 Ge1 8 7_556 50.477(14) n
S3 Cs2 Ge1 3_545 7_556 103.899(16) n
S2 Cs2 Ge1 7_546 7_556 146.205(19) n
S2 Cs2 Ge1 7_556 7_556 29.921(17) n
Ge1 Cs2 Ge1 1_554 7_556 96.311(9) n
S1 Cs2 Ge1 1_554 7_546 111.300(11) n
S1 Cs2 Ge1 5_656 7_546 109.581(12) n
S2 Cs2 Ge1 1_554 7_546 79.919(12) n
S3 Cs2 Ge1 7_556 7_546 92.783(16) n
S3 Cs2 Ge1 4_546 7_546 32.198(13) n
S3 Cs2 Ge1 8 7_546 103.899(16) n
S3 Cs2 Ge1 3_545 7_546 50.477(14) n
S2 Cs2 Ge1 7_546 7_546 29.921(17) n
S2 Cs2 Ge1 7_556 7_546 146.205(19) n
Ge1 Cs2 Ge1 1_554 7_546 96.311(9) n
Ge1 Cs2 Ge1 7_556 7_546 117.983(14) n
S2 Ge1 S1 . . 125.13(5) y
S2 Ge1 S3 . 6 112.65(3) y
S1 Ge1 S3 . 6 100.40(3) y
S2 Ge1 S3 . . 112.65(3) y
S1 Ge1 S3 . . 100.40(3) y
S3 Ge1 S3 6 . 102.71(4) y
S2 Ge1 Cs2 . 1_556 64.26(4) n
S1 Ge1 Cs2 . 1_556 60.86(3) n
S3 Ge1 Cs2 6 1_556 127.60(2) n
S3 Ge1 Cs2 . 1_556 127.60(2) n
S2 Ge1 Cs1 . . 171.03(4) n
S1 Ge1 Cs1 . . 63.85(4) n
S3 Ge1 Cs1 6 . 62.80(2) n
S3 Ge1 Cs1 . . 62.80(2) n
Cs2 Ge1 Cs1 1_556 . 124.710(15) n
S2 Ge1 Cs2 . 7_556 59.926(8) n
S1 Ge1 Cs2 . 7_556 112.711(15) n
S3 Ge1 Cs2 6 7_556 143.47(3) n
S3 Ge1 Cs2 . 7_556 57.64(2) n
Cs2 Ge1 Cs2 1_556 7_556 83.689(9) n
Cs1 Ge1 Cs2 . 7_556 118.446(7) n
S2 Ge1 Cs2 . 7_546 59.927(8) n
S1 Ge1 Cs2 . 7_546 112.711(15) n
S3 Ge1 Cs2 6 7_546 57.64(2) n
S3 Ge1 Cs2 . 7_546 143.47(3) n
Cs2 Ge1 Cs2 1_556 7_546 83.689(9) n
Cs1 Ge1 Cs2 . 7_546 118.446(7) n
Cs2 Ge1 Cs2 7_556 7_546 117.983(14) n
Ge1 S1 Cs2 . 1_556 86.62(4) n
Ge1 S1 Cs2 . 5_656 172.04(5) n
Cs2 S1 Cs2 1_556 5_656 85.42(3) n
Ge1 S1 Cs1 . . 84.79(4) n
Cs2 S1 Cs1 1_556 . 171.41(4) n
Cs2 S1 Cs1 5_656 . 103.17(3) n
Ge1 S1 Cs1 . 7_556 96.758(18) n
Cs2 S1 Cs1 1_556 7_556 94.400(19) n
Cs2 S1 Cs1 5_656 7_556 83.865(18) n
Cs1 S1 Cs1 . 7_556 86.621(19) n
Ge1 S1 Cs1 . 7_546 96.758(18) n
Cs2 S1 Cs1 1_556 7_546 94.400(19) n
Cs2 S1 Cs1 5_656 7_546 83.865(18) n
Cs1 S1 Cs1 . 7_546 86.621(19) n
Cs1 S1 Cs1 7_556 7_546 164.27(4) n
Ge1 S2 Cs1 . 5_556 108.54(4) n
Ge1 S2 Cs2 . 1_556 83.55(4) n
Cs1 S2 Cs2 5_556 1_556 167.91(3) n
Ge1 S2 Cs1 . 1_556 162.03(5) n
Cs1 S2 Cs1 5_556 1_556 89.44(3) n
Cs2 S2 Cs1 1_556 1_556 78.47(3) n
Ge1 S2 Cs2 . 7_546 90.153(18) n
Cs1 S2 Cs2 5_556 7_546 82.427(18) n
Cs2 S2 Cs2 1_556 7_546 97.905(18) n
Cs1 S2 Cs2 1_556 7_546 92.297(17) n
Ge1 S2 Cs2 . 7_556 90.153(18) n
Cs1 S2 Cs2 5_556 7_556 82.427(18) n
Cs2 S2 Cs2 1_556 7_556 97.905(18) n
Cs1 S2 Cs2 1_556 7_556 92.297(17) n
Cs2 S2 Cs2 7_546 7_556 164.12(4) n
S3 S3 Ge1 2_556 . 104.43(3) n
S3 S3 Cs2 2_556 7_556 75.55(4) n
Ge1 S3 Cs2 . 7_556 90.16(3) n
S3 S3 Cs1 2_556 . 121.78(4) n
Ge1 S3 Cs1 . . 83.67(2) n
Cs2 S3 Cs1 7_556 . 162.56(2) n
S3 S3 Cs2 2_556 3_455 71.57(4) n
Ge1 S3 Cs2 . 3_455 159.35(3) n
Cs2 S3 Cs2 7_556 3_455 107.81(2) n
Cs1 S3 Cs2 . 3_455 81.758(18) n
S3 S3 Cs1 2_556 7_556 146.79(2) n
Ge1 S3 Cs1 . 7_556 94.23(3) n
Cs2 S3 Cs1 7_556 7_556 77.205(18) n
Cs1 S3 Cs1 . 7_556 86.964(19) n
Cs2 S3 Cs1 3_455 7_556 99.51(2) n

loop_
_geom_bond_atom_site_label_1
_geom_bond_atom_site_label_2
_geom_bond_site_symmetry_2
_geom_bond_distance
_geom_bond_publ_flag
Cs1 S2 5_556 3.6229(13) y
Cs1 S2 1_554 3.6256(12) y
Cs1 S3 . 3.6866(8) y
Cs1 S3 6 3.6866(8) y
Cs1 S1 . 3.7132(13) y
Cs1 S1 7_556 3.7170(5) y
Cs1 S1 7_546 3.7170(5) y
Cs1 S3 7_556 3.7200(9) y
Cs1 S3 4_546 3.7200(9) y
Cs1 Ge1 . 4.1196(6) n
Cs1 Cs2 . 4.5857(7) n
Cs1 Cs2 3_445 4.8369(6) n
Cs2 S1 1_554 3.4979(13) y
Cs2 S1 5_656 3.5177(13) y
Cs2 S2 1_554 3.6241(14) y
Cs2 S3 7_556 3.6289(8) y
Cs2 S3 4_546 3.6289(8) y
Cs2 S3 8 3.7040(9) y
Cs2 S3 3_545 3.7040(9) y
Cs2 S2 7_546 3.7176(5) y
Cs2 S2 7_556 3.7176(5) y
Cs2 Ge1 1_554 3.9977(9) n
Cs2 Ge1 7_556 4.2959(5) n
Cs2 Ge1 7_546 4.2959(5) n
Ge1 S2 . 2.1428(11) y
Ge1 S1 . 2.1528(12) y
Ge1 S3 6 2.2891(8) y
Ge1 S3 . 2.2891(8) y
Ge1 Cs2 1_556 3.9977(9) n
Ge1 Cs2 7_556 4.2959(5) n
Ge1 Cs2 7_546 4.2959(5) n
S1 Cs2 1_556 3.4979(13) n
S1 Cs2 5_656 3.5177(13) n
S1 Cs1 7_556 3.7170(5) n
S1 Cs1 7_546 3.7170(5) n
S2 Cs1 5_556 3.6229(13) n
S2 Cs2 1_556 3.6241(14) n
S2 Cs1 1_556 3.6256(12) n
S2 Cs2 7_546 3.7176(5) n
S2 Cs2 7_556 3.7176(5) n
S3 S3 2_556 2.0767(15) y
S3 Cs2 7_556 3.6289(8) n
S3 Cs2 3_455 3.7040(9) n
S3 Cs1 7_556 3.7200(9) n
